data_2003596
loop_
_publ_author_name
'Lahrahar, N.'
'Marsau, P.'
'Bouas-Laurent, H.'
'Desvergne, J.-P.'
'Fages, F.'

_publ_section_title
;
 The Water Inclusion Complex of a Fluorescent Diprotonated
 Anthracenocryptand
;
_journal_issue 6
_journal_name_full 'Acta Crystallographica Section C'
_journal_page_first 1218
_journal_page_last 1221
_journal_paper_doi 10.1107/S0108270194013570
_journal_volume 51
_journal_year 1995
_chemical_formula_analytical 'C~30~H~42~N~2~O~4~, 2(HClO~4~), H~2~O'
_chemical_formula_moiety 'C30 H42 N2 O4 , 2H Cl O4 , H2 O'
_chemical_formula_sum 'C30 H44 Cl2 N2 O13'
_chemical_formula_weight 711.6
_chemical_name_systematic ' ?'
_space_group_crystal_system monoclinic
_space_group_IT_number 9
_space_group_name_Hall 'C -2yc'
_space_group_name_H-M_alt 'C 1 c 1'
_cell_angle_alpha 90.0
_cell_angle_beta 104.64(4)
_cell_angle_gamma 90.0
_cell_formula_units_Z 4
_cell_length_a 12.258(7)
_cell_length_b 22.289(4)
_cell_length_c 13.297(6)
_cell_measurement_reflns_used 21
_cell_measurement_temperature 293
_cell_measurement_theta_max 13
_cell_measurement_theta_min 7
_cell_volume 3515(3)
_computing_cell_refinement 'Structure Determination Package'
_computing_data_collection 'Structure Determination Package (Enraf-Nonius, 1985)'
_computing_data_reduction 'local programs'
_computing_molecular_graphics 'local program'
_computing_publication_material 'local program'
_computing_structure_refinement 'local programs'
_computing_structure_solution 'MITHRIL (Gilmore, 1983)'
_diffrn_ambient_temperature 293
_diffrn_measurement_device 'Enraf Nonius CAD-4'
_diffrn_measurement_method \q/2\q
_diffrn_radiation_monochromator graphite
_diffrn_radiation_source Xray_tube
_diffrn_radiation_type MoK\a
_diffrn_radiation_wavelength 0.71073
_diffrn_reflns_av_R_equivalents 0.0106
_diffrn_reflns_limit_h_max 13
_diffrn_reflns_limit_h_min -13
_diffrn_reflns_limit_k_max 24
_diffrn_reflns_limit_k_min 0
_diffrn_reflns_limit_l_max 14
_diffrn_reflns_limit_l_min 0
_diffrn_reflns_number 3033
_diffrn_reflns_theta_max 23.
_diffrn_reflns_theta_min 2.2
_diffrn_standards_decay_% 0
_diffrn_standards_interval_count 200
_diffrn_standards_number 3
_exptl_absorpt_coefficient_mu 0.255
_exptl_absorpt_correction_T_max 1.000
_exptl_absorpt_correction_T_min 0.935
_exptl_absorpt_correction_type empirical
_exptl_crystal_colour colourless
_exptl_crystal_density_diffrn 1.344
_exptl_crystal_description plate
_exptl_crystal_F_000 1504
_exptl_crystal_size_max 0.6
_exptl_crystal_size_mid 0.2
_exptl_crystal_size_min 0.03
_refine_diff_density_max 0.3
_refine_diff_density_min -0.3
_refine_ls_extinction_method none
_refine_ls_goodness_of_fit_obs 1.47
_refine_ls_hydrogen_treatment 'H atoms refined isotropically'
_refine_ls_matrix_type 'block diagonal'
_refine_ls_number_parameters 572
_refine_ls_number_reflns 2009
_refine_ls_R_factor_obs 0.061
_refine_ls_shift/esd_max 0.086
_refine_ls_structure_factor_coef F
_refine_ls_weighting_details 'w = [\s^2^(F) + 0.0004F^2^]^-1^'
_refine_ls_weighting_scheme calc
_refine_ls_wR_factor_obs 0.056
_reflns_number_observed 2009
_reflns_number_total 2971
_reflns_observed_criterion I>3\s(I)
_cod_data_source_file pa1136.cif
_cod_data_source_block strucure1
_cod_depositor_comments
;
 Changing the space group from 'P -2yc' to 'C -2yc' after consulting the
 original publication. All related space group information was changed
 accordingly.

 Antanas Vaitkus,
 2017-07-05

The following automatic conversions were performed:

'_refine_ls_weighting_scheme' value 'w = [\s^2^(F) + 0.0004F^2^]^-1^'
was changed to 'calc'. New tag '_refine_ls_weighting_details' was
created. The value of the new tag was set to 'w = [\s^2^(F) +
0.0004F^2^]^-1^'.

Automatic conversion script
Id: cif_fix_values 3143 2015-03-26 13:38:13Z robertas 
;
_cod_original_cell_volume 3515.2
_cod_original_sg_symbol_H-M 'C c'
_cod_database_code 2003596

loop_
_space_group_symop_id
_space_group_symop_operation_xyz
1 x,y,z
2 x,-y,z+1/2
3 x+1/2,y+1/2,z
4 x+1/2,-y+1/2,z+1/2

loop_
_atom_site_aniso_label
_atom_site_aniso_U_11
_atom_site_aniso_U_12
_atom_site_aniso_U_13
_atom_site_aniso_U_22
_atom_site_aniso_U_23
_atom_site_aniso_U_33
_atom_site_aniso_type_symbol
C1 .0475(102) .0103(89) -.0029(88) .0391(92) -.0074(95) .0335(106) C
C2 .0589(110) -.0043(91) -.0030(89) .0509(108) -.0030(97) .0257(104) C
C3 .0396(115) -.0192(89) -.0069(101) .0693(128) .0050(107) .0524(120) C
C4 .0575(121) -.0232(95) .0082(107) .0593(117) .0027(108) .0637(133) C
C5 .0477(110) -.0263(100) .0038(102) .0748(121) .0033(116) .0510(119) C
C6 .0405(103) -.0037(88) -.0017(91) .0604(109) -.0088(103) .0376(114) C
C7 .0452(101) -.0026(84) -.0027(87) .0434(105) -.0002(94) .0373(106) C
C8 .0373(101) .0060(92) -.0037(81) .0603(114) -.0020(96) .0246(100) C
C9 .0433(101) -.0004(89) -.0100(85) .0483(102) .0146(103) .0362(106) C
C10 .0634(117) -.0101(92) .0083(95) .0433(108) .0044(98) .0347(111) C
C11 .0432(114) -.0240(100) .0063(98) .0934(144) .0232(112) .0478(120) C
C12 .0567(113) .0109(87) .0202(96) .0466(108) -.0007(93) .0361(114) C
C13 .0426(108) .0181(90) .0007(90) .0649(120) -.0048(99) .0294(103) C
C14 .0418(103) .0064(89) .0034(84) .0476(105) -.0043(94) .0240(97) C
C15 .0428(102) .0117(83) .0001(94) .0304(100) .0015(96) .0484(117) C
C16 .0689(127) .0136(93) .0091(104) .0500(106) -.0097(101) .0436(118) C
C17 .0518(114) .0022(90) -.0015(102) .0459(113) -.0137(104) .0546(122) C
C18 .0599(120) .0004(90) -.0082(102) .0365(106) .0059(105) .0587(128) C
N20 .0449(91) .0030(69) .0139(77) .0469(86) .0014(79) .0531(101) N
C21 .0695(123) .0099(103) .0319(111) .0686(128) .0091(108) .0566(131) C
C22 .0336(112) .0065(98) .0082(112) .0900(145) .0099(120) .0758(142) C
O23 .0435(69) -.0079(59) -.0027(60) .0670(78) -.0154(67) .0584(75) O
C24 .0534(118) -.0096(102) .0197(111) .0752(134) -.0041(113) .0722(151) C
C25 .0442(113) -.0283(101) .0284(108) .0960(149) -.0102(124) .0808(149) C
O26 .0441(71) -.0188(61) .0177(64) .0656(75) -.0060(71) .0691(85) O
C27 .0509(118) -.0033(87) .0252(117) .0478(112) -.0091(106) .0880(146) C
C28 .0545(117) .0005(98) .0026(106) .0611(116) -.0283(106) .0699(134) C
N30 .0357(82) .0011(68) -.0017(71) .0444(80) -.0074(74) .0424(90) N
C31 .0512(108) .0025(91) .0291(101) .0546(114) -.0114(108) .0603(123) C
C32 .0645(121) -.0018(102) .0121(100) .0666(120) -.0110(107) .0399(114) C
O33 .0710(79) .0065(68) .075(64) .0900(86) .0156(73) .0359(76) O
C34 .0761(143) .0359(132) .0363(124) .1639(192) .0373(135) .0522(144) C
C35 .1086(149) .0074(111) .0332(125) .0668(130) -.0015(118) .0689(146) C
O36 .0766(82) .0044(66) .0232(72) .0722(77) .0102(75) .0601(81) O
C37 .1045(147) .0107(109) .0246(112) .0496(109) .0040(103) .0412(121) C
C38 .0530(114) .0140(87) -.0099(106) .0562(116) .0055(102) .0599(129) C
Cl40 .0620(29) -.0014(26) .0285(26) .0439(25) -.0048(29) .0667(32) Cl
O41 .1161(105) -.0165(78) .0713(97) .0751(85) -.0314(91) .1217(115) O
O42 .0608(89) -.0167(71) .0211(102) .0869(95) .0000(101) .1979(153) O
O43 .0989(88) -.0019(68) .0322(80) .0424(64) -.0024(74) .0849(91) O
O44 .1569(114) .0454(83) .0158(92) .1063(102) .0290(86) .0750(102) O
Cl50 .0805(35) -.0144(29) .0275(32) .0622(31) .0075(31) .0851(38) Cl
O51 .2668(182) -.1226(133) .0877(132) .2127(159) -.0156(118) .1062(133) O
O52 .0855(88) .0055(66) .0290(83) .0501(70) -.0038(79) .1116(102) O
O53 .0839(102) .0054(73) -.0172(114) .0695(103) .0546(104) .2372(172) O
O54 .0825(101) -.0527(85) .0035(97) .1569(119) .0816(109) .1436(126) O
O60 .0452(68) .0037(56) .0049(63) .0471(63) .0096(68) .0677(84) O

loop_
_atom_site_label
_atom_site_fract_x
_atom_site_fract_y
_atom_site_fract_z
_atom_site_U_iso_or_equiv
_atom_site_thermal_displace_type
_atom_site_type_symbol
C1 0.3541(11) 0.1630(5) -0.0470(11) 3.4(7) Beq C
C2 0.2579(12) 0.1657(6) -0.0005(10) 3.8(8) Beq C
C3 0.2022(10) 0.1111(6) 0.0186(11) 4.5(9) Beq C
C4 0.1188(11) 0.1146(6) 0.0651(11) 4.9(9) Beq C
C5 0.0785(11) 0.1696(6) 0.0944(12) 4.7(8) Beq C
C6 0.1262(10) 0.2184(6) 0.0751(10) 3.8(8) Beq C
C7 0.2169(10) 0.2219(6) 0.0260(11) 3.5(7) Beq C
C8 0.2659(10) 0.2757(6) 0.0028(10) 3.4(8) Beq C
C9 0.3552(11) 0.2734(6) -0.0515(11) 3.7(7) Beq C
C10 0.3992(11) 0.3268(6) -0.0853(10) 3.8(8) Beq C
C11 0.4846(11) 0.3222(7) -0.1344(11) 4.9(9) Beq C
C12 0.5309(11) 0.2684(6) -0.1531(10) 3.5(8) Beq C
C13 0.4900(10) 0.2203(6) -0.1258(11) 3.7(8) Beq C
C14 0.3995(10) 0.2159(6) -0.0722(10) 3.1(7) Beq C
C15 0.2278(11) 0.3361(6) 0.0360(11) 3.4(7) Beq C
C16 0.3189(11) 0.3695(6) 0.1148(11) 4.4(8) Beq C
C17 0.4035(11) 0.1012(6) -0.0613(11) 4.2(8) Beq C
C18 0.4562(11) 0.0684(6) 0.0377(11) 4.4(8) Beq C
N20 0.5498(8) 0.1020(4) 0.1100(8) 3.8(7) Beq N
C21 0.6508(12) 0.1041(6) 0.0659(11) 4.9(9) Beq C
C22 0.7416(11) 0.1505(6) 0.1207(12) 5.3(9) Beq C
O23 0.6883(7) 0.2092(4) 0.1052(8) 4.7(5) Beq O
C24 0.7631(11) 0.2528(6) 0.1533(12) 5.2(10) Beq C
C25 0.6999(11) 0.3116(7) 0.1434(12) 5.6(10) Beq C
O26 0.6221(7) 0.3113(4) 0.2046(7) 4.7(5) Beq O
C27 0.5750(11) 0.3683(6) 0.2160(12) 4.8(9) Beq C
C28 0.4831(11) 0.3598(6) 0.2739(12) 5.1(9) Beq C
N30 0.3764(8) 0.3315(5) 0.2123(8) 3.4(6) Beq N
C31 0.2932(11) 0.3264(6) 0.2784(11) 4.2(8) Beq C
C32 0.3267(11) 0.2848(6) 0.3629(11) 4.5(8) Beq C
O33 0.3315(7) 0.2257(4) 0.3216(7) 5.3(6) Beq O
C34 0.3562(12) 0.1788(8) 0.3977(11) 7.4(11) Beq C
C35 0.3693(13) 0.1190(7) 0.3466(13) 6.3(10) Beq C
O36 0.4651(8) 0.1250(4) 0.3043(8) 5.4(6) Beq O
C37 0.4961(12) 0.0667(6) 0.2750(11) 5.1(9) Beq C
C38 0.5864(11) 0.0737(7) 0.2173(12) 4.8(8) Beq C
Cl40 0.4990(3) 0.0929(1) -0.3399(3) 4.4(2) Beq Cl
O41 0.5599(8) 0.0670(4) -0.4080(9) 7.7(7) Beq O
O42 0.3920(8) 0.0666(5) -0.3516(10) 9.3(8) Beq O
O43 0.4918(8) 0.1554(4) -0.3500(8) 5.8(6) Beq O
O44 0.5631(10) 0.0796(5) -0.2340(9) 9.1(7) Beq O
Cl50 0.3506(4) 0.5055(2) -0.0691(4) 5.9(2) Beq Cl
O51 0.3467(13) 0.5017(7) -0.1774(10) 14.8(11) Beq O
O52 0.3481(8) 0.5669(4) -0.0435(9) 6.4(6) Beq O
O53 0.4498(9) 0.4776(5) -0.0084(12) 11.1(9) Beq O
O54 0.2546(9) 0.4761(6) -0.0522(10) 10.4(8) Beq O
O60 0.4728(7) 0.2166(4) 0.1763(7) 4.3(5) Beq O
H120 0.5165 0.1469 0.1221 5.3 Biso H
H130 0.3877 0.2892 0.1921 5.0 Biso H
H103 0.2328(79) 0.0670(44) 0.0032(84) 6.1 Biso H
H104 0.0871(80) 0.0760(44) 0.0933(86) 6.8 Biso H
H105 0.0147(80) 0.1830(43) 0.1403(82) 4.6 Biso H
H106 0.0922(80) 0.2558(44) 0.1018(89) 5.4 Biso H
H111 0.5193(78) 0.3526(42) -0.1514(80) 4.5 Biso H
H112 0.5795(80) 0.2705(43) -0.1857(83) 4.9 Biso H
H113 0.5254(76) 0.1893(42) -0.1394(82) 5.2 Biso H
H115 0.2128(82) 0.3612(50) -0.0195(83) 5.7 Biso H
H215 0.1617(91) 0.3326(53) 0.0612(87) 6.4 Biso H
H117 0.3465(77) 0.0692(41) -0.1086(78) 4.1 Biso H
H217 0.4677(79) 0.1078(44) -0.0987(80) 4.5 Biso H
H125 0.7421(88) 0.3418(48) 0.1610(97) 8.7 Biso H
H225 0.6624(81) 0.3063(47) 0.0618(82) 7.2 Biso H
H127 0.6339(76) 0.3968(44) 0.2625(79) 4.9 Biso H
H227 0.5494(77) 0.3871(43) 0.1390(79) 4.7 Biso H
H128 0.5130(77) 0.3289(43) 0.3436(81) 5.5 Biso H
H228 0.4579(82) 0.3994(43) 0.2871(85) 5.9 Biso H
H131 0.2876(79) 0.3619(41) 0.3067(83) 5.4 Biso H
H231 0.2283(77) 0.3172(43) 0.2320(80) 5.1 Biso H
H132 0.3977(81) 0.2968(47) 0.4105(82) 5.6 Biso H
H232 0.2651(73) 0.2867(41) 0.4032(80) 5.5 Biso H
H134 0.4431(85) 0.1932(46) 0.4420(84) 7.0 Biso H
H234 0.2899(82) 0.1831(43) 0.4334(85) 6.1 Biso H
H135 0.3863(81) 0.0745(42) 0.3895(82) 5.5 Biso H
H235 0.2928(81) 0.1038(41) 0.2907(84) 4.8 Biso H
H137 0.5120(75) 0.0362(41) 0.3426(75) 4.6 Biso H
H237 0.4192(80) 0.0474(44) 0.2302(85) 5.4 Biso H
H160 0.4826(79) 0.1898(41) 0.2478(81) 5.8 Biso H
H260 0.5566(68) 0.2175(40) 0.1887(74) 4.3 Biso H
H110 0.3617(76) 0.3706(41) -0.0716(80) 4.6 Biso H
H116 0.3813(76) 0.3818(39) 0.0746(80) 4.4 Biso H
H216 0.2839(83) 0.4102(43) 0.1453(81) 5.3 Biso H
H118 0.3891(80) 0.0598(41) 0.0796(85) 5.5 Biso H
H218 0.4957(80) 0.0246(41) 0.0188(83) 4.9 Biso H
H121 0.6883(79) 0.0565(40) 0.0727(82) 5.0 Biso H
H221 0.6201(80) 0.1140(40) -0.0125(83) 5.2 Biso H
H122 0.7690(78) 0.1388(40) 0.2012(82) 4.2 Biso H
H222 0.8143(75) 0.1501(40) 0.0817(80) 4.6 Biso H
H124 0.7987(72) 0.2389(41) 0.2314(76) 4.6 Biso H
H224 0.8345(75) 0.2528(39) 0.1141(79) 3.8 Biso H
H138 0.6560(75) 0.1011(41) 0.2627(73) 4.0 Biso H
H238 0.6210(79) 0.0290(41) 0.2043(75) 4.3 Biso H

loop_
_atom_type_symbol
_atom_type_description
_atom_type_scat_source
_atom_type_scat_dispersion_real
_atom_type_scat_dispersion_imag
C C 'International Tables Vol IV Table 2.3.1' .002 .002
H H 'International Tables Vol IV Table 2.3.1' .0 .0
O O 'International Tables Vol IV Table 2.3.1' .008 .006
N N 'International Tables Vol IV Table 2.3.1' .004 .006
Cl Cl 'International Tables Vol IV Table 2.3.1' .132 .159

loop_
_geom_angle_atom_site_label_1
_geom_angle_atom_site_label_2
_geom_angle_atom_site_label_3
_geom_angle
_geom_angle_publ_flag
C2 C1 C14 119.0(10) yes
C2 C1 C17 118.0(10) yes
C14 C1 C17 123.0(10) yes
C1 C2 C3 121.0(10) yes
C1 C2 C7 121.0(10) yes
C3 C2 C7 119.0(10) yes
C2 C3 C4 119.0(10) yes
C3 C4 C5 123.0(10) yes
C4 C5 C6 118.0(10) yes
C5 C6 C7 126.0(10) yes
C2 C7 C6 115.0(10) yes
C2 C7 C8 120.0(10) yes
C6 C7 C8 125.0(10) yes
C7 C8 C9 120.0(10) yes
C7 C8 C15 121.0(10) yes
C9 C8 C15 120.0(10) yes
C8 C9 C10 121.0(10) yes
C8 C9 C14 119.0(10) yes
C10 C9 C14 120.0(10) yes
C9 C10 C11 119.0(10) yes
C10 C11 C12 124.0(10) yes
C11 C12 C13 118.0(10) yes
C12 C13 C14 126.0(10) yes
C1 C14 C9 121.0(10) yes
C1 C14 C13 125.0(10) yes
C9 C14 C13 114.0(10) yes
C8 C15 C16 114.0(10) yes
C15 C16 N30 114.0(10) yes
C1 C17 C18 115.0(10) yes
C17 C18 N20 114.0(10) yes
C18 N20 C21 110.0(10) yes
C18 N20 C38 113.0(10) yes
C21 N20 C38 108.0(10) yes
N20 C21 C22 114.0(10) yes
C21 C22 O23 107.0(10) yes
C22 O23 C24 110.0(10) yes
O23 C24 C25 108.0(10) yes
C24 C25 O26 111.0(10) yes
C25 O26 C27 114.0(10) yes
O26 C27 C28 108.0(10) yes
C27 C28 N30 115.0(10) yes
C16 N30 C28 112.0(10) yes
C16 N30 C31 107.2(9) yes
C28 N30 C31 110.0(10) yes
N30 C31 C32 114.0(10) yes
C31 C32 O33 109.0(10) yes
C32 O33 C34 115.0(10) yes
O33 C34 C35 110.0(10) yes
C34 C35 O36 106.0(10) yes
C35 O36 C37 109.0(10) yes
O36 C37 C38 109.0(10) yes
N20 C38 C37 116.0(10) yes
O41 Cl40 O42 112.4(7) yes
O41 Cl40 O43 111.7(6) yes
O41 Cl40 O44 106.8(7) yes
O42 Cl40 O43 111.7(6) yes
O42 Cl40 O44 106.5(7) yes
O43 Cl40 O44 107.4(6) yes
O51 Cl50 O52 107.5(8) yes
O51 Cl50 O53 110.7(8) yes
O51 Cl50 O54 108.5(8) yes
O52 Cl50 O53 110.6(7) yes
O52 Cl50 O54 109.9(7) yes
O53 Cl50 O54 109.5(7) yes
C2 C3 H103 122(5) no
C4 C3 H103 119(5) no
C3 C4 H104 121(6) no
C5 C4 H104 115(6) no
C4 C5 H105 135(6) no
C6 C5 H105 107(6) no
C5 C6 H106 112(6) no
C7 C6 H106 123(6) no
C9 C10 H110 119(5) no
C11 C10 H110 123(5) no
C10 C11 H111 124(6) no
C12 C11 H111 112(6) no
C11 C12 H112 115(7) no
C13 C12 H112 127(7) no
C12 C13 H113 111(6) no
C14 C13 H113 123(6) no
C8 C15 H115 108(7) no
C8 C15 H215 113(7) no
C16 C15 H115 103(7) no
C16 C15 H215 110(7) no
H115 C15 H215 109(9) no
C15 C16 H116 106(5) no
C15 C16 H216 111(5) no
N30 C16 H116 109(5) no
N30 C16 H216 105(5) no
H116 C16 H216 111(7) no
C1 C17 H117 116(5) no
C1 C17 H217 107(5) no
C18 C17 H117 105(5) no
C18 C17 H217 107(5) no
H117 C17 H217 106(7) no
C17 C18 H118 109(5) no
C17 C18 H218 109(5) no
N20 C18 H118 108(5) no
N20 C18 H218 105(5) no
H118 C18 H218 112(5) no
N20 C21 H121 107(5) no
N20 C21 H221 106(5) no
C22 C21 H121 110(6) no
C22 C21 H221 111(5) no
H121 C21 H221 108(6) no
C21 C22 H122 108(5) no
C21 C22 H222 109(5) no
O23 C22 H122 112(5) no
O23 C22 H222 109(6) no
H122 C22 H222 112(5) no
O23 C24 H124 108(5) no
O23 C24 H224 107(5) no
C25 C24 H124 114(5) no
C25 C24 H224 113(5) no
H124 C24 H224 106(7) no
C24 C25 H125 113(8) no
C24 C25 H225 94(6) no
O26 C25 H125 108(8) no
O26 C25 H225 114(6) no
H125 C25 H225 116(10) no
O26 C27 H127 112(5) no
O26 C27 H227 106(5) no
C28 C27 H127 105(5) no
C28 C27 H227 117(5) no
H127 C27 H227 109(7) no
C27 C28 H128 111(5) no
C27 C28 H228 107(6) no
N30 C28 H128 105(5) no
N30 C28 H228 102(6) no
H128 C28 H228 116(8) no
N30 C31 H131 108(6) no
N30 C31 H231 105(6) no
C32 C31 H131 106(6) no
C32 C31 H231 114(6) no
H131 C31 H231 111(9) no
C31 C32 H132 112(6) no
C31 C32 H232 107(5) no
O33 C32 H132 113(6) no
O33 C32 H232 109(5) no
H132 C32 H232 107(8) no
O33 C34 H134 99(5) no
O33 C34 H234 102(6) no
C35 C34 H134 107(5) no
C35 C34 H234 118(6) no
H134 C34 H234 119(8) no
C34 C35 H135 125(7) no
C34 C35 H235 114(5) no
O36 C35 H135 102(5) no
O36 C35 H235 114(5) no
H135 C35 H235 95(5) no
O36 C37 H137 110(5) no
O36 C37 H237 104(5) no
C38 C37 H137 119(5) no
C38 C37 H237 115(5) no
H137 C37 H237 99(7) no
N20 C38 H138 107(5) no
N20 C38 H238 105(5) no
C37 C38 H138 110(5) no
C37 C38 H238 110(5) no
H138 C38 H238 108(7) no
H160 O60 H260 89(7) no

loop_
_geom_bond_atom_site_label_1
_geom_bond_atom_site_label_2
_geom_bond_distance
_geom_bond_publ_flag
C1 C2 1.46(2) yes
C1 C14 1.38(2) yes
C1 C17 1.54(2) yes
C2 C3 1.45(2) yes
C2 C7 1.43(2) yes
C3 C4 1.32(2) yes
C4 C5 1.41(2) yes
C5 C6 1.29(2) yes
C6 C7 1.43(2) yes
C7 C8 1.41(2) yes
C8 C9 1.46(2) yes
C8 C15 1.53(2) yes
C9 C10 1.42(2) yes
C9 C14 1.44(2) yes
C10 C11 1.37(2) yes
C11 C12 1.38(2) yes
C12 C13 1.27(2) yes
C13 C14 1.47(2) yes
C15 C16 1.52(2) yes
C16 N30 1.55(2) yes
C17 C18 1.50(2) yes
C18 N20 1.50(2) yes
N20 C21 1.50(2) yes
N20 C38 1.52(2) yes
C21 C22 1.56(2) yes
C22 O23 1.46(2) yes
O23 C24 1.38(2) yes
C24 C25 1.51(2) yes
C25 O26 1.41(2) yes
O26 C27 1.42(2) yes
C27 C28 1.53(2) yes
C28 N30 1.49(2) yes
N30 C31 1.51(2) yes
C31 C32 1.44(2) yes
C32 O33 1.43(2) yes
O33 C34 1.43(2) yes
C34 C35 1.52(2) yes
C35 O36 1.44(2) yes
O36 C37 1.43(2) yes
C37 C38 1.51(2) yes
Cl40 O41 1.430(10) yes
Cl40 O42 1.410(10) yes
Cl40 O43 1.400(10) yes
Cl40 O44 1.460(10) yes
Cl50 O51 1.43(2) yes
Cl50 O52 1.410(10) yes
Cl50 O53 1.420(10) yes
Cl50 O54 1.410(10) yes
C3 H103 1.10(10) no
C4 H104 1.10(10) no
C5 H105 1.14(9) no
C6 H106 1.00(10) no
C10 H110 1.12(9) no
C11 H111 0.90(10) no
C12 H112 0.80(10) no
C13 H113 0.90(10) no
C15 H115 0.90(10) no
C15 H215 1.00(10) no
C16 H116 1.07(9) no
C16 H216 1.10(10) no
C17 H117 1.09(9) no
C17 H217 1.00(10) no
C18 H118 1.10(10) no
C18 H218 1.14(9) no
C21 H121 1.14(9) no
C21 H221 1.00(10) no
C22 H122 1.10(10) no
C22 H222 1.13(9) no
C24 H124 1.06(9) no
C24 H224 1.12(9) no
C25 H125 0.80(10) no
C25 H225 1.10(10) no
C27 H127 1.00(10) no
C27 H227 1.10(10) no
C28 H128 1.10(10) no
C28 H228 1.00(10) no
C31 H131 0.90(10) no
C31 H231 0.90(10) no
C32 H132 1.00(10) no
C32 H232 1.04(9) no
C34 H134 1.10(10) no
C34 H234 1.00(10) no
C35 H135 1.14(9) no
C35 H235 1.10(10) no
C37 H137 1.11(9) no
C37 H237 1.10(10) no
C38 H138 1.10(9) no
C38 H238 1.11(9) no
O60 H160 1.10(10) no
O60 H260 1.00(9) no

loop_
_geom_torsion_atom_site_label_1
_geom_torsion_atom_site_label_2
_geom_torsion_atom_site_label_3
_geom_torsion_atom_site_label_4
_geom_torsion
_geom_torsion_publ_flag
C14 C1 C2 C3 175.0(10) no
C14 C1 C2 C7 -5.0(10) no
C17 C1 C2 C3 -8.0(10) no
C17 C1 C2 C7 172.0(10) no
C2 C1 C14 C9 1.0(10) no
C2 C1 C14 C13 -175.0(10) no
C17 C1 C14 C9 -176.0(10) no
C17 C1 C14 C13 8.0(10) no
C2 C1 C17 C18 -65.0(10) no
C14 C1 C17 C18 113.0(10) no
C1 C2 C3 C4 177.0(10) no
C7 C2 C3 C4 -3.0(10) no
C1 C2 C7 C6 -177.0(10) no
C1 C2 C7 C8 3.0(10) no
C3 C2 C7 C6 3.0(10) no
C3 C2 C7 C8 -177.0(10) no
C2 C3 C4 C5 2.0(10) no
C3 C4 C5 C6 -1.0(10) no
C4 C5 C6 C7 1.0(10) no
C5 C6 C7 C2 -2.0(10) no
C5 C6 C7 C8 178.0(10) no
C2 C7 C8 C9 2.0(10) no
C2 C7 C8 C15 -176.0(10) no
C6 C7 C8 C9 -177.0(10) no
C6 C7 C8 C15 4.0(10) no
C7 C8 C9 C10 174.0(10) no
C7 C8 C9 C14 -6.0(10) no
C15 C8 C9 C10 -7.0(10) no
C15 C8 C9 C14 173.0(10) no
C7 C8 C15 C16 115.0(10) no
C9 C8 C15 C16 -64.0(10) no
C8 C9 C10 C11 178.0(10) no
C14 C9 C10 C11 -2.0(10) no
C8 C9 C14 C1 4.0(10) no
C8 C9 C14 C13 -179.0(10) no
C10 C9 C14 C1 -176.0(10) no
C10 C9 C14 C13 1.0(10) no
C9 C10 C11 C12 .0(10) no
C10 C11 C12 C13 2.0(10) no
C11 C12 C13 C14 -2.0(10) no
C12 C13 C14 C1 178.0(10) no
C12 C13 C14 C9 1.0(10) no
C8 C15 C16 N30 -52.0(10) no
C15 C16 N30 C28 165.0(10) no
C15 C16 N30 C31 -74.0(10) no
C1 C17 C18 N20 -59.0(10) no
C17 C18 N20 C21 -70.0(10) no
C17 C18 N20 C38 169.0(10) no
C18 N20 C21 C22 166.0(10) no
C38 N20 C21 C22 -70.0(10) no
C18 N20 C38 C37 -58.0(10) no
C21 N20 C38 C37 -180.0(10) no
N20 C21 C22 O23 -62.0(10) no
C21 C22 O23 C24 179.0(10) no
C22 O23 C24 C25 -175.0(10) no
O23 C24 C25 O26 69.0(10) no
C24 C25 O26 C27 168.0(10) no
C25 O26 C27 C28 174.0(10) no
O26 C27 C28 N30 -73.0(10) no
C27 C28 N30 C16 -60.0(10) no
C27 C28 N30 C31 -180.0(10) no
C16 N30 C31 C32 171.0(10) no
C28 N30 C31 C32 -67.0(10) no
N30 C31 C32 O33 -64.0(10) no
C31 C32 O33 C34 -175.0(10) no
C32 O33 C34 C35 -175.0(10) no
O33 C34 C35 O36 64.0(10) no
C34 C35 O36 C37 168.0(10) no
C35 O36 C37 C38 172.0(10) no
O36 C37 C38 N20 -69.0(10) no
